data_4103855
loop_
_publ_author_name
'Scott A. Snyder'
'Steven P. Breazzano'
'Audrey G. Ross'
'Yunqing Lin'
'Alexandros L. Zografos'

_publ_section_title
;
 Total Synthesis of Diverse Carbogenic Complexity within the Resveratrol
 Class from a Common Building Block
;
_journal_name_full 'Journal of the American Chemical Society'
_journal_page_first 1753
_journal_page_last 1765
_journal_paper_doi 10.1021/ja806183r
_journal_volume 131
_journal_year 2009
_chemical_formula_sum 'C27 H28 O7'
_chemical_formula_weight 464.49
_chemical_name_systematic
;
 ?
;
_space_group_IT_number 14
_symmetry_cell_setting monoclinic
_symmetry_space_group_name_Hall '-P 2ybc'
_symmetry_space_group_name_H-M 'P 1 21/c 1'
_atom_sites_solution_hydrogens geom
_atom_sites_solution_primary direct
_atom_sites_solution_secondary difmap
_audit_creation_method SHELXL-97
_cell_angle_alpha 90.00
_cell_angle_beta 107.1310(10)
_cell_angle_gamma 90.00
_cell_formula_units_Z 4
_cell_length_a 12.7907(10)
_cell_length_b 15.3447(12)
_cell_length_c 12.2082(10)
_cell_measurement_reflns_used 9892
_cell_measurement_temperature 125(2)
_cell_measurement_theta_max 30.48
_cell_measurement_theta_min 2.19
_cell_volume 2289.8(3)
_computing_cell_refinement 'Bruker SMART'
_computing_data_collection 'Bruker SMART'
_computing_data_reduction 'Bruker SAINT'
_computing_molecular_graphics 'Bruker SHELXTL'
_computing_publication_material 'Bruker SHELXTL'
_computing_structure_refinement 'SHELXL-97 (Sheldrick, 1997)'
_computing_structure_solution 'SHELXS-97 (Sheldrick, 1990)'
_diffrn_ambient_temperature 125(2)
_diffrn_measured_fraction_theta_full 0.997
_diffrn_measured_fraction_theta_max 0.997
_diffrn_measurement_device_type 'CCD area detector'
_diffrn_measurement_method 'phi and omega scans'
_diffrn_radiation_monochromator graphite
_diffrn_radiation_source 'fine-focus sealed tube'
_diffrn_radiation_type MoK\a
_diffrn_radiation_wavelength 0.71073
_diffrn_reflns_av_R_equivalents 0.0492
_diffrn_reflns_av_sigmaI/netI 0.0408
_diffrn_reflns_limit_h_max 18
_diffrn_reflns_limit_h_min -18
_diffrn_reflns_limit_k_max 21
_diffrn_reflns_limit_k_min -21
_diffrn_reflns_limit_l_max 17
_diffrn_reflns_limit_l_min -17
_diffrn_reflns_number 35616
_diffrn_reflns_theta_full 30.54
_diffrn_reflns_theta_max 30.54
_diffrn_reflns_theta_min 1.67
_exptl_absorpt_coefficient_mu 0.097
_exptl_absorpt_correction_T_max 0.9904
_exptl_absorpt_correction_T_min 0.9715
_exptl_absorpt_correction_type empirical
_exptl_absorpt_process_details sadabs
_exptl_crystal_colour Colorless
_exptl_crystal_density_diffrn 1.347
_exptl_crystal_density_method 'not measured'
_exptl_crystal_description Block
_exptl_crystal_F_000 984
_exptl_crystal_size_max 0.30
_exptl_crystal_size_mid 0.15
_exptl_crystal_size_min 0.10
_refine_diff_density_max 1.338
_refine_diff_density_min -0.453
_refine_diff_density_rms 0.073
_refine_ls_extinction_method none
_refine_ls_goodness_of_fit_ref 1.076
_refine_ls_hydrogen_treatment constr
_refine_ls_matrix_type full
_refine_ls_number_parameters 307
_refine_ls_number_reflns 6987
_refine_ls_number_restraints 0
_refine_ls_restrained_S_all 1.076
_refine_ls_R_factor_all 0.1016
_refine_ls_R_factor_gt 0.0648
_refine_ls_shift/su_max 0.000
_refine_ls_shift/su_mean 0.000
_refine_ls_structure_factor_coef Fsqd
_refine_ls_weighting_details 'calc w=1/[\s^2^(Fo^2^)+(0.0983P)^2^+2.1406P] where P=(Fo^2^+2Fc^2^)/3'
_refine_ls_weighting_scheme calc
_refine_ls_wR_factor_gt 0.1839
_refine_ls_wR_factor_ref 0.2112
_reflns_number_gt 4711
_reflns_number_total 6987
_reflns_threshold_expression >2sigma(I)
_cod_data_source_file ja806183r_si_005.cif
_cod_data_source_block ky100s20
_cod_database_code 4103855

loop_
_symmetry_equiv_pos_as_xyz
'x, y, z'
'-x, y+1/2, -z+1/2'
'-x, -y, -z'
'x, -y-1/2, z-1/2'

loop_
_atom_site_label
_atom_site_type_symbol
_atom_site_fract_x
_atom_site_fract_y
_atom_site_fract_z
_atom_site_U_iso_or_equiv
_atom_site_adp_type
_atom_site_occupancy
_atom_site_symmetry_multiplicity
_atom_site_calc_flag
_atom_site_refinement_flags
O1 O 0.21448(13) 0.31591(11) 0.73322(14) 0.0272(4) Uani 1 1 d .
C1 C 0.27515(17) 0.37837(13) 0.77023(17) 0.0196(4) Uani 1 1 d .
O2 O 0.10301(14) 0.43799(11) 1.07448(14) 0.0273(4) Uani 1 1 d .
C2 C 0.26286(17) 0.43251(13) 0.86560(17) 0.0192(4) Uani 1 1 d .
O3 O 0.21252(16) 0.57987(11) 1.12790(15) 0.0321(4) Uani 1 1 d .
C3 C 0.18787(17) 0.40586(13) 0.92377(17) 0.0204(4) Uani 1 1 d .
H3B H 0.1478 0.3533 0.9022 0.024 Uiso 1 1 calc R
O4 O 0.57946(13) 0.56260(11) 0.75348(15) 0.0283(4) Uani 1 1 d .
C4 C 0.17243(18) 0.45559(14) 1.01167(17) 0.0217(4) Uani 1 1 d .
O5 O 0.51004(13) 0.30431(11) 0.52964(14) 0.0270(4) Uani 1 1 d .
C5 C 0.23258(19) 0.53435(14) 1.04189(17) 0.0235(4) Uani 1 1 d .
O6 O -0.03081(14) 0.66628(15) 0.66106(15) 0.0396(5) Uani 1 1 d .
C6 C 0.30675(19) 0.55924(14) 0.98659(18) 0.0234(4) Uani 1 1 d .
H6B H 0.3473 0.6115 1.0089 0.028 Uiso 1 1 calc R
C7 C 0.32380(17) 0.50870(13) 0.89741(17) 0.0190(4) Uani 1 1 d .
O7 O 0.14701(14) 0.57277(13) 0.38020(14) 0.0332(4) Uani 1 1 d .
C8 C 0.40345(17) 0.54045(13) 0.83750(17) 0.0194(4) Uani 1 1 d .
H8A H 0.4734 0.5537 0.8982 0.023 Uiso 1 1 calc R
C9 C 0.42956(17) 0.47452(13) 0.75831(17) 0.0196(4) Uani 1 1 d .
C10 C 0.51872(17) 0.48947(14) 0.71476(17) 0.0213(4) Uani 1 1 d .
C11 C 0.54304(18) 0.43160(15) 0.63854(18) 0.0231(4) Uani 1 1 d .
H11A H 0.6030 0.4425 0.6094 0.028 Uiso 1 1 calc R
C12 C 0.47834(17) 0.35684(14) 0.60476(17) 0.0215(4) Uani 1 1 d .
C13 C 0.39101(17) 0.34018(14) 0.64640(17) 0.0206(4) Uani 1 1 d .
H13A H 0.3478 0.2893 0.6234 0.025 Uiso 1 1 calc R
C14 C 0.36707(16) 0.39951(13) 0.72323(17) 0.0195(4) Uani 1 1 d .
C15 C 0.36212(17) 0.62806(13) 0.77334(18) 0.0202(4) Uani 1 1 d .
H15A H 0.3573 0.6725 0.8305 0.024 Uiso 1 1 calc R
H15B H 0.4169 0.6485 0.7363 0.024 Uiso 1 1 calc R
C16 C 0.25211(16) 0.62156(13) 0.68315(17) 0.0186(4) Uani 1 1 d .
C17 C 0.15716(17) 0.64219(15) 0.71033(18) 0.0223(4) Uani 1 1 d .
H17A H 0.1607 0.6570 0.7869 0.027 Uiso 1 1 calc R
C18 C 0.05696(18) 0.64122(15) 0.62597(18) 0.0241(4) Uani 1 1 d .
C19 C 0.04889(17) 0.61798(15) 0.51313(18) 0.0223(4) Uani 1 1 d .
H19A H -0.0199 0.6168 0.4557 0.027 Uiso 1 1 calc R
C20 C 0.14488(18) 0.59654(14) 0.48744(18) 0.0225(4) Uani 1 1 d .
C21 C 0.24601(18) 0.59786(14) 0.57147(18) 0.0226(4) Uani 1 1 d .
H21A H 0.3106 0.5826 0.5525 0.027 Uiso 1 1 calc R
C22 C 0.0471(2) 0.35624(17) 1.0556(2) 0.0315(5) Uani 1 1 d .
H22A H 0.0003 0.3515 1.1061 0.047 Uiso 1 1 calc R
H22B H 0.1007 0.3087 1.0723 0.047 Uiso 1 1 calc R
H22C H 0.0019 0.3524 0.9755 0.047 Uiso 1 1 calc R
C23 C 0.2560(3) 0.66643(17) 1.1497(2) 0.0377(6) Uani 1 1 d .
H23A H 0.2357 0.6916 1.2143 0.056 Uiso 1 1 calc R
H23B H 0.2262 0.7025 1.0814 0.056 Uiso 1 1 calc R
H23C H 0.3359 0.6643 1.1682 0.056 Uiso 1 1 calc R
C24 C 0.6662(2) 0.58433(17) 0.7058(2) 0.0305(5) Uani 1 1 d .
H24A H 0.7021 0.6380 0.7413 0.046 Uiso 1 1 calc R
H24B H 0.6360 0.5930 0.6229 0.046 Uiso 1 1 calc R
H24C H 0.7197 0.5368 0.7206 0.046 Uiso 1 1 calc R
C25 C 0.44194(19) 0.23079(16) 0.4864(2) 0.0286(5) Uani 1 1 d .
H25A H 0.4719 0.1981 0.4335 0.043 Uiso 1 1 calc R
H25B H 0.3679 0.2508 0.4458 0.043 Uiso 1 1 calc R
H25C H 0.4393 0.1930 0.5503 0.043 Uiso 1 1 calc R
C26 C -0.13737(19) 0.65465(18) 0.5838(2) 0.0322(5) Uani 1 1 d .
H26A H -0.1920 0.6747 0.6199 0.048 Uiso 1 1 calc R
H26B H -0.1493 0.5928 0.5642 0.048 Uiso 1 1 calc R
H26C H -0.1442 0.6884 0.5139 0.048 Uiso 1 1 calc R
C27 C 0.0458(2) 0.57358(19) 0.2899(2) 0.0326(5) Uani 1 1 d .
H27A H 0.0587 0.5554 0.2181 0.049 Uiso 1 1 calc R
H27B H 0.0152 0.6326 0.2812 0.049 Uiso 1 1 calc R
H27C H -0.0059 0.5333 0.3087 0.049 Uiso 1 1 calc R

loop_
_atom_site_aniso_label
_atom_site_aniso_U_11
_atom_site_aniso_U_22
_atom_site_aniso_U_33
_atom_site_aniso_U_23
_atom_site_aniso_U_13
_atom_site_aniso_U_12
O1 0.0302(8) 0.0258(8) 0.0256(8) -0.0083(6) 0.0084(6) -0.0099(6)
C1 0.0217(9) 0.0181(9) 0.0170(9) 0.0003(7) 0.0027(7) -0.0002(7)
O2 0.0344(9) 0.0256(8) 0.0245(8) -0.0014(6) 0.0126(7) 0.0013(7)
C2 0.0218(9) 0.0170(9) 0.0157(8) 0.0004(7) 0.0005(7) 0.0013(7)
O3 0.0444(10) 0.0263(9) 0.0290(9) -0.0053(7) 0.0162(8) 0.0005(7)
C3 0.0232(10) 0.0187(9) 0.0176(9) 0.0011(7) 0.0035(7) 0.0007(7)
O4 0.0254(8) 0.0289(9) 0.0313(9) -0.0010(7) 0.0096(7) -0.0061(6)
C4 0.0268(10) 0.0202(10) 0.0170(9) 0.0029(7) 0.0049(7) 0.0052(8)
O5 0.0253(8) 0.0299(8) 0.0248(8) -0.0071(6) 0.0061(6) 0.0012(6)
C5 0.0325(11) 0.0203(10) 0.0156(9) -0.0001(7) 0.0039(8) 0.0061(8)
O6 0.0208(8) 0.0737(14) 0.0260(8) -0.0019(9) 0.0094(7) 0.0077(8)
C6 0.0303(11) 0.0170(9) 0.0192(9) -0.0017(7) 0.0017(8) -0.0004(8)
C7 0.0216(9) 0.0168(9) 0.0153(8) 0.0003(7) 0.0002(7) 0.0011(7)
O7 0.0271(8) 0.0530(11) 0.0171(7) -0.0062(7) 0.0026(6) 0.0107(8)
C8 0.0208(9) 0.0172(9) 0.0165(8) -0.0006(7) -0.0002(7) -0.0001(7)
C9 0.0211(9) 0.0166(9) 0.0175(9) 0.0006(7) -0.0002(7) 0.0020(7)
C10 0.0208(9) 0.0196(9) 0.0195(9) 0.0020(7) -0.0002(7) -0.0002(7)
C11 0.0222(10) 0.0251(11) 0.0208(9) 0.0010(8) 0.0045(8) -0.0002(8)
C12 0.0218(9) 0.0220(10) 0.0179(9) -0.0010(7) 0.0013(7) 0.0044(8)
C13 0.0210(9) 0.0198(9) 0.0181(9) -0.0013(7) 0.0014(7) 0.0001(7)
C14 0.0190(9) 0.0191(9) 0.0171(9) 0.0016(7) 0.0000(7) 0.0014(7)
C15 0.0206(9) 0.0157(9) 0.0212(9) 0.0008(7) 0.0014(7) 0.0004(7)
C16 0.0203(9) 0.0152(9) 0.0189(9) 0.0028(7) 0.0037(7) 0.0001(7)
C17 0.0226(10) 0.0281(11) 0.0162(9) 0.0017(8) 0.0056(7) 0.0016(8)
C18 0.0212(10) 0.0307(11) 0.0209(10) 0.0039(8) 0.0071(8) 0.0026(8)
C19 0.0188(9) 0.0267(10) 0.0198(9) 0.0026(8) 0.0034(7) 0.0007(8)
C20 0.0240(10) 0.0244(10) 0.0181(9) -0.0016(7) 0.0049(8) 0.0025(8)
C21 0.0216(10) 0.0258(10) 0.0201(9) -0.0009(8) 0.0060(8) 0.0038(8)
C22 0.0359(13) 0.0325(12) 0.0299(12) -0.0008(9) 0.0155(10) -0.0036(10)
C23 0.0528(16) 0.0243(12) 0.0362(13) -0.0067(10) 0.0135(12) -0.0012(11)
C24 0.0248(11) 0.0352(13) 0.0304(12) 0.0051(10) 0.0066(9) -0.0053(9)
C25 0.0273(11) 0.0266(11) 0.0266(11) -0.0083(9) -0.0001(8) 0.0054(9)
C26 0.0214(10) 0.0375(13) 0.0395(13) 0.0080(11) 0.0116(9) 0.0023(9)
C27 0.0300(12) 0.0453(15) 0.0179(10) -0.0035(9) -0.0002(8) 0.0061(10)

loop_
_atom_type_symbol
_atom_type_description
_atom_type_scat_dispersion_real
_atom_type_scat_dispersion_imag
_atom_type_scat_source
C C 0.0033 0.0016 'International Tables Vol C Tables 4.2.6.8 and 6.1.1.4'
H H 0.0000 0.0000 'International Tables Vol C Tables 4.2.6.8 and 6.1.1.4'
O O 0.0106 0.0060 'International Tables Vol C Tables 4.2.6.8 and 6.1.1.4'

loop_
_geom_angle_atom_site_label_1
_geom_angle_atom_site_label_2
_geom_angle_atom_site_label_3
_geom_angle
O1 C1 C2 121.68(19)
O1 C1 C14 120.79(19)
C2 C1 C14 117.47(18)
C4 O2 C22 117.54(18)
C7 C2 C3 120.62(19)
C7 C2 C1 120.71(19)
C3 C2 C1 118.67(18)
C5 O3 C23 118.2(2)
C4 C3 C2 120.39(19)
C10 O4 C24 118.59(19)
O2 C4 C3 126.6(2)
O2 C4 C5 114.56(18)
C3 C4 C5 118.8(2)
C12 O5 C25 116.34(18)
O3 C5 C6 123.9(2)
O3 C5 C4 115.5(2)
C6 C5 C4 120.60(19)
C18 O6 C26 118.10(19)
C5 C6 C7 121.0(2)
C2 C7 C6 118.5(2)
C2 C7 C8 122.72(18)
C6 C7 C8 118.77(18)
C20 O7 C27 117.79(18)
C7 C8 C9 113.98(17)
C7 C8 C15 110.18(17)
C9 C8 C15 111.22(17)
C14 C9 C10 118.15(19)
C14 C9 C8 122.48(19)
C10 C9 C8 119.34(18)
O4 C10 C11 122.7(2)
O4 C10 C9 116.28(19)
C11 C10 C9 120.98(19)
C10 C11 C12 119.4(2)
O5 C12 C13 124.7(2)
O5 C12 C11 114.37(19)
C13 C12 C11 120.9(2)
C12 C13 C14 119.02(19)
C9 C14 C13 121.5(2)
C9 C14 C1 120.52(19)
C13 C14 C1 117.96(18)
C16 C15 C8 114.31(16)
C17 C16 C21 119.61(19)
C17 C16 C15 120.20(18)
C21 C16 C15 120.14(19)
C16 C17 C18 120.16(19)
O6 C18 C17 115.33(19)
O6 C18 C19 123.42(19)
C17 C18 C19 121.2(2)
C20 C19 C18 117.92(19)
O7 C20 C19 123.10(19)
O7 C20 C21 115.63(19)
C19 C20 C21 121.27(19)
C16 C21 C20 119.80(19)

loop_
_geom_bond_atom_site_label_1
_geom_bond_atom_site_label_2
_geom_bond_distance
O1 C1 1.232(3)
C1 C2 1.476(3)
C1 C14 1.488(3)
O2 C4 1.360(3)
O2 C22 1.429(3)
C2 C7 1.395(3)
C2 C3 1.412(3)
O3 C5 1.347(3)
O3 C23 1.434(3)
C3 C4 1.378(3)
O4 C10 1.368(3)
O4 C24 1.436(3)
C4 C5 1.422(3)
O5 C12 1.369(3)
O5 C25 1.428(3)
C5 C6 1.371(3)
O6 C18 1.369(3)
O6 C26 1.422(3)
C6 C7 1.405(3)
C7 C8 1.500(3)
O7 C20 1.367(3)
O7 C27 1.432(3)
C8 C9 1.503(3)
C8 C15 1.567(3)
C9 C14 1.395(3)
C9 C10 1.412(3)
C10 C11 1.386(3)
C11 C12 1.404(3)
C12 C13 1.381(3)
C13 C14 1.404(3)
C15 C16 1.513(3)
C16 C17 1.387(3)
C16 C21 1.391(3)
C17 C18 1.388(3)
C18 C19 1.397(3)
C19 C20 1.393(3)
C20 C21 1.394(3)
